data_4314836
loop_
_publ_author_name
'Tae-Soo You'
'Paul H. Tobash'
'Svilen Bobev'

_publ_section_title
;
 Mixed Cations and Structural Complexity in (Eu1-xCax)4In3Ge4 and
 (Eu1-xCax)3In2Ge3-The First Two Members of the Homologous Series
 A2[n+m]In2n+mGe2[n+m] (n,m= 1, 2, ...\\infty; A = Ca, Sr, Ba, Eu, or Yb)
;
_journal_name_full 'Inorganic Chemistry'
_journal_page_first 1773
_journal_page_last 1783
_journal_paper_doi 10.1021/ic902144h
_journal_volume 49
_journal_year 2010
_chemical_formula_moiety 'Ca1.99 Eu2.01 Ge4 In3'
_chemical_formula_sum 'Ca1.99 Eu2.01 Ge4 In3'
_chemical_formula_weight 1022.26
_chemical_name_systematic
; 
 ? 
;
_space_group_IT_number 12
_symmetry_cell_setting monoclinic
_symmetry_space_group_name_Hall '-C 2y'
_symmetry_space_group_name_H-M 'C 1 2/m 1'
_atom_sites_solution_primary direct
_atom_sites_solution_secondary difmap
_audit_creation_method SHELXL-97
_cell_angle_alpha 90.00
_cell_angle_beta 107.594(4)
_cell_angle_gamma 90.00
_cell_formula_units_Z 2
_cell_length_a 16.987(4)
_cell_length_b 4.5478(11)
_cell_length_c 7.5264(18)
_cell_measurement_reflns_used 902
_cell_measurement_temperature 200(2)
_cell_measurement_theta_max 30.56
_cell_measurement_theta_min 2.52
_cell_volume 554.2(2)
_computing_cell_refinement 'Bruker SMART'
_computing_data_collection 'Bruker SMART'
_computing_data_reduction 'Bruker SAINT'
_computing_molecular_graphics 'Bruker SHELXTL'
_computing_publication_material 'Bruker SHEMXTL'
_computing_structure_refinement 'SHELXL-97 (Sheldrick, 1997)'
_computing_structure_solution 'SHELXS-97 (Sheldrick, 1990)'
_diffrn_ambient_temperature 200(2)
_diffrn_measured_fraction_theta_full 1.000
_diffrn_measured_fraction_theta_max 0.945
_diffrn_measurement_device_type 'CCD area detector'
_diffrn_measurement_method 'phi and omega scans'
_diffrn_radiation_monochromator graphite
_diffrn_radiation_source 'fine-focus sealed tube'
_diffrn_radiation_type MoK\a
_diffrn_radiation_wavelength 0.71073
_diffrn_reflns_av_R_equivalents 0.0644
_diffrn_reflns_av_sigmaI/netI 0.0591
_diffrn_reflns_limit_h_max 22
_diffrn_reflns_limit_h_min -23
_diffrn_reflns_limit_k_max 6
_diffrn_reflns_limit_k_min -6
_diffrn_reflns_limit_l_max 10
_diffrn_reflns_limit_l_min -10
_diffrn_reflns_number 4157
_diffrn_reflns_theta_full 25.00
_diffrn_reflns_theta_max 30.56
_diffrn_reflns_theta_min 2.52
_exptl_absorpt_coefficient_mu 28.844
_exptl_absorpt_correction_T_max 0.0302
_exptl_absorpt_correction_T_min 0.0189
_exptl_absorpt_correction_type empirical
_exptl_absorpt_process_details SADABS
_exptl_crystal_colour silver
_exptl_crystal_density_diffrn 6.112
_exptl_crystal_density_method 'not measured'
_exptl_crystal_description bar
_exptl_crystal_F_000 883
_exptl_crystal_size_max 0.048
_exptl_crystal_size_mid 0.027
_exptl_crystal_size_min 0.020
_refine_diff_density_max 1.349
_refine_diff_density_min -1.888
_refine_diff_density_rms 0.347
_refine_ls_extinction_coef 0.00212(11)
_refine_ls_extinction_expression Fc^*^=kFc[1+0.001xFc^2^\l^3^/sin(2\q)]^-1/4^
_refine_ls_extinction_method SHELXL
_refine_ls_goodness_of_fit_ref 0.909
_refine_ls_matrix_type full
_refine_ls_number_parameters 38
_refine_ls_number_reflns 902
_refine_ls_number_restraints 0
_refine_ls_restrained_S_all 0.909
_refine_ls_R_factor_all 0.0443
_refine_ls_R_factor_gt 0.0270
_refine_ls_shift/su_max 0.001
_refine_ls_shift/su_mean 0.000
_refine_ls_structure_factor_coef Fsqd
_refine_ls_weighting_details 'calc w=1/[\s^2^(Fo^2^)+(0.0161P)^2^+0.0000P] where P=(Fo^2^+2Fc^2^)/3'
_refine_ls_weighting_scheme calc
_refine_ls_wR_factor_gt 0.0471
_refine_ls_wR_factor_ref 0.0497
_reflns_number_gt 676
_reflns_number_total 902
_reflns_threshold_expression >2sigma(I)
_cod_data_source_file ic902144h_si_002_4.cif
_cod_data_source_block Eu2.01Ca1.99In3Ge4
_cod_database_code 4314836

loop_
_symmetry_equiv_pos_as_xyz
'x, y, z'
'-x, y, -z'
'x+1/2, y+1/2, z'
'-x+1/2, y+1/2, -z'
'-x, -y, -z'
'x, -y, z'
'-x+1/2, -y+1/2, -z'
'x+1/2, -y+1/2, z'

loop_
_atom_site_label
_atom_site_type_symbol
_atom_site_fract_x
_atom_site_fract_y
_atom_site_fract_z
_atom_site_U_iso_or_equiv
_atom_site_adp_type
_atom_site_occupancy
_atom_site_symmetry_multiplicity
_atom_site_calc_flag
_atom_site_refinement_flags
_atom_site_disorder_assembly
_atom_site_disorder_group
Ca1 Ca 0.35255(6) 0.0000 0.07757(13) 0.0107(3) Uani 0.698(2) 2 d SP . .
Eu1 Eu 0.35255(6) 0.0000 0.07757(13) 0.0107(3) Uani 0.302(2) 2 d SP . .
Ca2 Ca 0.57809(3) 0.0000 0.36541(8) 0.01006(19) Uani 0.297(3) 2 d SP . .
Eu2 Eu 0.57809(3) 0.0000 0.36541(8) 0.01006(19) Uani 0.703(3) 2 d SP . .
In1 In 0.21253(4) 0.0000 0.62441(8) 0.01103(17) Uani 1 2 d S . .
In2 In 0.0000 0.0000 0.0000 0.0142(2) Uani 1 4 d S . .
Ge1 Ge 0.05452(6) 0.0000 0.65930(13) 0.0103(2) Uani 1 2 d S . .
Ge2 Ge 0.19160(6) 0.0000 0.22768(13) 0.0094(2) Uani 1 2 d S . .

loop_
_atom_site_aniso_label
_atom_site_aniso_U_11
_atom_site_aniso_U_22
_atom_site_aniso_U_33
_atom_site_aniso_U_23
_atom_site_aniso_U_13
_atom_site_aniso_U_12
Ca1 0.0107(5) 0.0111(5) 0.0094(5) 0.000 0.0019(4) 0.000
Eu1 0.0107(5) 0.0111(5) 0.0094(5) 0.000 0.0019(4) 0.000
Ca2 0.0102(3) 0.0091(3) 0.0113(3) 0.000 0.0038(2) 0.000
Eu2 0.0102(3) 0.0091(3) 0.0113(3) 0.000 0.0038(2) 0.000
In1 0.0101(3) 0.0113(3) 0.0115(3) 0.000 0.0031(2) 0.000
In2 0.0175(5) 0.0146(5) 0.0123(5) 0.000 0.0072(4) 0.000
Ge1 0.0099(5) 0.0104(5) 0.0106(5) 0.000 0.0030(4) 0.000
Ge2 0.0097(5) 0.0096(5) 0.0093(5) 0.000 0.0034(4) 0.000

loop_
_atom_type_symbol
_atom_type_description
_atom_type_scat_dispersion_real
_atom_type_scat_dispersion_imag
_atom_type_scat_source
Ca Ca 0.2262 0.3064 'International Tables Vol C Tables 4.2.6.8 and 6.1.1.4'
Ge Ge 0.1547 1.8001 'International Tables Vol C Tables 4.2.6.8 and 6.1.1.4'
In In -0.7276 1.3100 'International Tables Vol C Tables 4.2.6.8 and 6.1.1.4'
Eu Eu -0.1578 3.6682 'International Tables Vol C Tables 4.2.6.8 and 6.1.1.4'

loop_
_geom_angle_atom_site_label_1
_geom_angle_atom_site_label_2
_geom_angle_atom_site_label_3
_geom_angle
_geom_angle_site_symmetry_1
_geom_angle_site_symmetry_3
_geom_angle_publ_flag
Ge1 Ca1 Ge1 93.82(4) 7_556 7_546 ?
Ge1 Ca1 Ge2 162.17(4) 7_556 7_545 ?
Ge1 Ca1 Ge2 84.27(3) 7_546 7_545 ?
Ge1 Ca1 Ge2 84.27(3) 7_556 7 ?
Ge1 Ca1 Ge2 162.17(4) 7_546 7 ?
Ge2 Ca1 Ge2 92.14(4) 7_545 7 ?
Ge1 Ca1 Ge2 95.55(3) 7_556 . ?
Ge1 Ca1 Ge2 95.55(3) 7_546 . ?
Ge2 Ca1 Ge2 102.28(3) 7_545 . ?
Ge2 Ca1 Ge2 102.28(3) 7 . ?
Ge1 Ca1 In1 132.89(2) 7_556 1_554 ?
Ge1 Ca1 In1 132.89(2) 7_546 1_554 ?
Ge2 Ca1 In1 49.65(2) 7_545 1_554 ?
Ge2 Ca1 In1 49.65(2) 7 1_554 ?
Ge2 Ca1 In1 86.78(3) . 1_554 ?
Ge1 Ca1 In2 52.49(2) 7_556 3 ?
Ge1 Ca1 In2 108.92(3) 7_546 3 ?
Ge2 Ca1 In2 111.40(3) 7_545 3 ?
Ge2 Ca1 In2 56.27(2) 7 3 ?
Ge2 Ca1 In2 139.696(14) . 3 ?
In1 Ca1 In2 98.28(2) 1_554 3 ?
Ge1 Ca1 In2 108.92(3) 7_556 3_545 ?
Ge1 Ca1 In2 52.49(2) 7_546 3_545 ?
Ge2 Ca1 In2 56.27(2) 7_545 3_545 ?
Ge2 Ca1 In2 111.40(3) 7 3_545 ?
Ge2 Ca1 In2 139.696(14) . 3_545 ?
In1 Ca1 In2 98.28(2) 1_554 3_545 ?
In2 Ca1 In2 79.41(3) 3 3_545 ?
Ge1 Ca1 In1 48.21(2) 7_556 7_556 ?
Ge1 Ca1 In1 104.92(3) 7_546 7_556 ?
Ge2 Ca1 In1 149.24(4) 7_545 7_556 ?
Ge2 Ca1 In1 87.03(2) 7 7_556 ?
Ge2 Ca1 In1 48.333(17) . 7_556 ?
In1 Ca1 In1 111.07(3) 1_554 7_556 ?
In2 Ca1 In1 93.589(18) 3 7_556 ?
In2 Ca1 In1 150.55(3) 3_545 7_556 ?
Ge1 Ca1 In1 104.92(3) 7_556 7_546 ?
Ge1 Ca1 In1 48.21(2) 7_546 7_546 ?
Ge2 Ca1 In1 87.03(2) 7_545 7_546 ?
Ge2 Ca1 In1 149.24(4) 7 7_546 ?
Ge2 Ca1 In1 48.333(17) . 7_546 ?
In1 Ca1 In1 111.07(3) 1_554 7_546 ?
In2 Ca1 In1 150.55(3) 3 7_546 ?
In2 Ca1 In1 93.589(18) 3_545 7_546 ?
In1 Ca1 In1 78.48(3) 7_556 7_546 ?
Ge1 Ca1 Ca2 53.53(2) 7_556 . ?
Ge1 Ca1 Ca2 53.53(2) 7_546 . ?
Ge2 Ca1 Ca2 113.13(3) 7_545 . ?
Ge2 Ca1 Ca2 113.13(3) 7 . ?
Ge2 Ca1 Ca2 127.67(4) . . ?
In1 Ca1 Ca2 145.54(3) 1_554 . ?
In2 Ca1 Ca2 56.885(18) 3 . ?
In2 Ca1 Ca2 56.885(18) 3_545 . ?
In1 Ca1 Ca2 95.26(2) 7_556 . ?
In1 Ca1 Ca2 95.26(2) 7_546 . ?
Ge1 Ca2 Ge1 91.80(3) 7_546 7_556 ?
Ge1 Ca2 Ge1 107.93(2) 7_546 3 ?
Ge1 Ca2 Ge1 46.54(3) 7_556 3 ?
Ge1 Ca2 Ge1 46.54(3) 7_546 3_545 ?
Ge1 Ca2 Ge1 107.93(2) 7_556 3_545 ?
Ge1 Ca2 Ge1 87.78(3) 3 3_545 ?
Ge1 Ca2 Ge2 159.59(3) 7_546 3 ?
Ge1 Ca2 Ge2 87.71(2) 7_556 3 ?
Ge1 Ca2 Ge2 86.39(2) 3 3 ?
Ge1 Ca2 Ge2 151.67(3) 3_545 3 ?
Ge1 Ca2 Ge2 87.71(2) 7_546 3_545 ?
Ge1 Ca2 Ge2 159.59(3) 7_556 3_545 ?
Ge1 Ca2 Ge2 151.67(3) 3 3_545 ?
Ge1 Ca2 Ge2 86.39(2) 3_545 3_545 ?
Ge2 Ca2 Ge2 85.74(3) 3 3_545 ?
Ge1 Ca2 In1 149.21(3) 7_546 3 ?
Ge1 Ca2 In1 84.01(2) 7_556 3 ?
Ge1 Ca2 In1 49.13(2) 3 3 ?
Ge1 Ca2 In1 105.99(3) 3_545 3 ?
Ge2 Ca2 In1 50.99(2) 3 3 ?
Ge2 Ca2 In1 106.45(3) 3_545 3 ?
Ge1 Ca2 In1 84.01(2) 7_546 3_545 ?
Ge1 Ca2 In1 149.21(3) 7_556 3_545 ?
Ge1 Ca2 In1 105.99(3) 3 3_545 ?
Ge1 Ca2 In1 49.13(2) 3_545 3_545 ?
Ge2 Ca2 In1 106.45(3) 3 3_545 ?
Ge2 Ca2 In1 50.99(2) 3_545 3_545 ?
In1 Ca2 In1 84.24(3) 3 3_545 ?
Ge1 Ca2 In2 52.722(19) 7_546 3_545 ?
Ge1 Ca2 In2 109.02(3) 7_556 3_545 ?
Ge1 Ca2 In2 152.18(3) 3 3_545 ?
Ge1 Ca2 In2 89.14(2) 3_545 3_545 ?
Ge2 Ca2 In2 108.36(2) 3 3_545 ?
Ge2 Ca2 In2 55.41(2) 3_545 3_545 ?
In1 Ca2 In2 156.28(2) 3 3_545 ?
In1 Ca2 In2 92.603(18) 3_545 3_545 ?
Ge1 Ca2 In2 109.02(3) 7_546 3 ?
Ge1 Ca2 In2 52.722(19) 7_556 3 ?
Ge1 Ca2 In2 89.14(2) 3 3 ?
Ge1 Ca2 In2 152.18(3) 3_545 3 ?
Ge2 Ca2 In2 55.41(2) 3 3 ?
Ge2 Ca2 In2 108.36(2) 3_545 3 ?
In1 Ca2 In2 92.603(18) 3 3 ?
In1 Ca2 In2 156.28(2) 3_545 3 ?
In2 Ca2 In2 80.88(2) 3_545 3 ?
Ge1 Ca2 In1 134.000(16) 7_546 5_656 ?
Ge1 Ca2 In1 134.000(16) 7_556 5_656 ?
Ge1 Ca2 In1 108.21(2) 3 5_656 ?
Ge1 Ca2 In1 108.21(2) 3_545 5_656 ?
Ge2 Ca2 In1 48.364(16) 3 5_656 ?
Ge2 Ca2 In1 48.364(16) 3_545 5_656 ?
In1 Ca2 In1 59.269(18) 3 5_656 ?
In1 Ca2 In1 59.269(18) 3_545 5_656 ?
In2 Ca2 In1 99.013(15) 3_545 5_656 ?
In2 Ca2 In1 99.013(15) 3 5_656 ?
Ge1 In1 Ge2 114.96(2) . 7_556 ?
Ge1 In1 Ge2 114.96(2) . 7_546 ?
Ge2 In1 Ge2 107.35(4) 7_556 7_546 ?
Ge1 In1 Ge2 106.05(3) . . ?
Ge2 In1 Ge2 106.43(2) 7_556 . ?
Ge2 In1 Ge2 106.43(2) 7_546 . ?
Ge1 In1 Eu2 63.36(2) . 3_445 ?
Ge2 In1 Eu2 167.21(3) 7_556 3_445 ?
Ge2 In1 Eu2 83.94(2) 7_546 3_445 ?
Ge2 In1 Eu2 63.648(19) . 3_445 ?
Ge1 In1 Ca2 63.36(2) . 3_445 ?
Ge2 In1 Ca2 167.21(3) 7_556 3_445 ?
Ge2 In1 Ca2 83.94(2) 7_546 3_445 ?
Ge2 In1 Ca2 63.648(19) . 3_445 ?
Eu2 In1 Ca2 0.000(17) 3_445 3_445 ?
Ge1 In1 Eu2 63.36(2) . 3_455 ?
Ge2 In1 Eu2 83.94(2) 7_556 3_455 ?
Ge2 In1 Eu2 167.21(3) 7_546 3_455 ?
Ge2 In1 Eu2 63.648(19) . 3_455 ?
Eu2 In1 Eu2 84.24(3) 3_445 3_455 ?
Ca2 In1 Eu2 84.24(3) 3_445 3_455 ?
Ge1 In1 Ca2 63.36(2) . 3_455 ?
Ge2 In1 Ca2 83.94(2) 7_556 3_455 ?
Ge2 In1 Ca2 167.21(3) 7_546 3_455 ?
Ge2 In1 Ca2 63.648(19) . 3_455 ?
Eu2 In1 Ca2 84.24(3) 3_445 3_455 ?
Ca2 In1 Ca2 84.24(3) 3_445 3_455 ?
Eu2 In1 Ca2 0.000(17) 3_455 3_455 ?
Ge1 In1 Ca1 107.34(3) . 1_556 ?
Ge2 In1 Ca1 58.49(2) 7_556 1_556 ?
Ge2 In1 Ca1 58.49(2) 7_546 1_556 ?
Ge2 In1 Ca1 146.61(3) . 1_556 ?
Eu2 In1 Ca1 134.241(15) 3_445 1_556 ?
Ca2 In1 Ca1 134.241(15) 3_445 1_556 ?
Eu2 In1 Ca1 134.241(15) 3_455 1_556 ?
Ca2 In1 Ca1 134.241(15) 3_455 1_556 ?
Ge1 In1 Eu1 107.34(3) . 1_556 ?
Ge2 In1 Eu1 58.49(2) 7_556 1_556 ?
Ge2 In1 Eu1 58.49(2) 7_546 1_556 ?
Ge2 In1 Eu1 146.61(3) . 1_556 ?
Eu2 In1 Eu1 134.241(15) 3_445 1_556 ?
Ca2 In1 Eu1 134.241(15) 3_445 1_556 ?
Eu2 In1 Eu1 134.241(15) 3_455 1_556 ?
Ca2 In1 Eu1 134.241(15) 3_455 1_556 ?
Ca1 In1 Eu1 0.00(2) 1_556 1_556 ?
Ge1 In1 Eu2 173.64(3) . 5_656 ?
Ge2 In1 Eu2 62.26(2) 7_556 5_656 ?
Ge2 In1 Eu2 62.26(2) 7_546 5_656 ?
Ge2 In1 Eu2 80.30(2) . 5_656 ?
Eu2 In1 Eu2 120.731(18) 3_445 5_656 ?
Ca2 In1 Eu2 120.731(18) 3_445 5_656 ?
Eu2 In1 Eu2 120.731(18) 3_455 5_656 ?
Ca2 In1 Eu2 120.731(18) 3_455 5_656 ?
Ca1 In1 Eu2 66.30(2) 1_556 5_656 ?
Eu1 In1 Eu2 66.30(2) 1_556 5_656 ?
Ge1 In1 Ca2 173.64(3) . 5_656 ?
Ge2 In1 Ca2 62.26(2) 7_556 5_656 ?
Ge2 In1 Ca2 62.26(2) 7_546 5_656 ?
Ge2 In1 Ca2 80.30(2) . 5_656 ?
Eu2 In1 Ca2 120.731(18) 3_445 5_656 ?
Ca2 In1 Ca2 120.731(18) 3_445 5_656 ?
Eu2 In1 Ca2 120.731(18) 3_455 5_656 ?
Ca2 In1 Ca2 120.731(18) 3_455 5_656 ?
Ca1 In1 Ca2 66.30(2) 1_556 5_656 ?
Eu1 In1 Ca2 66.30(2) 1_556 5_656 ?
Eu2 In1 Ca2 0.000(18) 5_656 5_656 ?
Ge1 In2 Ge1 180.00(3) 5_556 1_554 ?
Ge1 In2 Eu2 122.217(18) 5_556 7_545 ?
Ge1 In2 Eu2 57.783(18) 1_554 7_545 ?
Ge1 In2 Eu2 57.783(18) 5_556 3_455 ?
Ge1 In2 Eu2 122.217(18) 1_554 3_455 ?
Eu2 In2 Eu2 180.0 7_545 3_455 ?
Ge1 In2 Ca2 122.217(18) 5_556 7_545 ?
Ge1 In2 Ca2 57.783(18) 1_554 7_545 ?
Eu2 In2 Ca2 0.000(14) 7_545 7_545 ?
Eu2 In2 Ca2 180.000(14) 3_455 7_545 ?
Ge1 In2 Ca2 57.783(18) 5_556 3_455 ?
Ge1 In2 Ca2 122.217(18) 1_554 3_455 ?
Eu2 In2 Ca2 180.0 7_545 3_455 ?
Eu2 In2 Ca2 0.000(14) 3_455 3_455 ?
Ca2 In2 Ca2 180.0 7_545 3_455 ?
Ge1 In2 Eu2 122.217(18) 5_556 7 ?
Ge1 In2 Eu2 57.783(18) 1_554 7 ?
Eu2 In2 Eu2 80.88(2) 7_545 7 ?
Eu2 In2 Eu2 99.12(2) 3_455 7 ?
Ca2 In2 Eu2 80.88(2) 7_545 7 ?
Ca2 In2 Eu2 99.12(2) 3_455 7 ?
Ge1 In2 Eu2 57.783(18) 5_556 3_445 ?
Ge1 In2 Eu2 122.217(18) 1_554 3_445 ?
Eu2 In2 Eu2 99.12(2) 7_545 3_445 ?
Eu2 In2 Eu2 80.88(2) 3_455 3_445 ?
Ca2 In2 Eu2 99.12(2) 7_545 3_445 ?
Ca2 In2 Eu2 80.88(2) 3_455 3_445 ?
Eu2 In2 Eu2 180.000(14) 7 3_445 ?
Ge1 In2 Ca2 122.217(18) 5_556 7 ?
Ge1 In2 Ca2 57.783(18) 1_554 7 ?
Eu2 In2 Ca2 80.88(2) 7_545 7 ?
Eu2 In2 Ca2 99.12(2) 3_455 7 ?
Ca2 In2 Ca2 80.88(2) 7_545 7 ?
Ca2 In2 Ca2 99.12(2) 3_455 7 ?
Eu2 In2 Ca2 0.0 7 7 ?
Eu2 In2 Ca2 180.0 3_445 7 ?
Ge1 In2 Ca2 57.783(18) 5_556 3_445 ?
Ge1 In2 Ca2 122.217(18) 1_554 3_445 ?
Eu2 In2 Ca2 99.12(2) 7_545 3_445 ?
Eu2 In2 Ca2 80.88(2) 3_455 3_445 ?
Ca2 In2 Ca2 99.12(2) 7_545 3_445 ?
Ca2 In2 Ca2 80.88(2) 3_455 3_445 ?
Eu2 In2 Ca2 180.000(14) 7 3_445 ?
Eu2 In2 Ca2 0.0 3_445 3_445 ?
Ca2 In2 Ca2 180.000(14) 7 3_445 ?
Ge1 In2 Ca1 56.038(18) 5_556 3_445 ?
Ge1 In2 Ca1 123.962(19) 1_554 3_445 ?
Eu2 In2 Ca1 66.18(2) 7_545 3_445 ?
Eu2 In2 Ca1 113.82(2) 3_455 3_445 ?
Ca2 In2 Ca1 66.18(2) 7_545 3_445 ?
Ca2 In2 Ca1 113.82(2) 3_455 3_445 ?
Eu2 In2 Ca1 115.15(2) 7 3_445 ?
Eu2 In2 Ca1 64.85(2) 3_445 3_445 ?
Ca2 In2 Ca1 115.15(2) 7 3_445 ?
Ca2 In2 Ca1 64.85(2) 3_445 3_445 ?
Ge1 In2 Eu1 56.038(18) 5_556 3_445 ?
Ge1 In2 Eu1 123.962(19) 1_554 3_445 ?
Eu2 In2 Eu1 66.18(2) 7_545 3_445 ?
Eu2 In2 Eu1 113.82(2) 3_455 3_445 ?
Ca2 In2 Eu1 66.18(2) 7_545 3_445 ?
Ca2 In2 Eu1 113.82(2) 3_455 3_445 ?
Eu2 In2 Eu1 115.15(2) 7 3_445 ?
Eu2 In2 Eu1 64.85(2) 3_445 3_445 ?
Ca2 In2 Eu1 115.15(2) 7 3_445 ?
Ca2 In2 Eu1 64.85(2) 3_445 3_445 ?
Ca1 In2 Eu1 0.00(2) 3_445 3_445 ?
Ge1 Ge1 In1 111.08(5) 5_556 . ?
Ge1 Ge1 In2 118.91(5) 5_556 1_556 ?
In1 Ge1 In2 130.01(4) . 1_556 ?
Ge1 Ge1 Ca1 133.08(2) 5_556 7_556 ?
In1 Ge1 Ca1 75.00(3) . 7_556 ?
In2 Ge1 Ca1 71.47(3) 1_556 7_556 ?
Ge1 Ge1 Eu1 133.08(2) 5_556 7_556 ?
In1 Ge1 Eu1 75.00(3) . 7_556 ?
In2 Ge1 Eu1 71.47(3) 1_556 7_556 ?
Ca1 Ge1 Eu1 0.00(3) 7_556 7_556 ?
Ge1 Ge1 Ca1 133.08(2) 5_556 7_546 ?
In1 Ge1 Ca1 75.00(3) . 7_546 ?
In2 Ge1 Ca1 71.47(3) 1_556 7_546 ?
Ca1 Ge1 Ca1 93.82(4) 7_556 7_546 ?
Eu1 Ge1 Ca1 93.82(4) 7_556 7_546 ?
Ge1 Ge1 Eu1 133.08(2) 5_556 7_546 ?
In1 Ge1 Eu1 75.00(3) . 7_546 ?
In2 Ge1 Eu1 71.47(3) 1_556 7_546 ?
Ca1 Ge1 Eu1 93.82(4) 7_556 7_546 ?
Eu1 Ge1 Eu1 93.82(4) 7_556 7_546 ?
Ca1 Ge1 Eu1 0.0 7_546 7_546 ?
Ge1 Ge1 Eu2 69.08(3) 5_556 7_546 ?
In1 Ge1 Eu2 133.296(17) . 7_546 ?
In2 Ge1 Eu2 69.50(2) 1_556 7_546 ?
Ca1 Ge1 Eu2 140.96(4) 7_556 7_546 ?
Eu1 Ge1 Eu2 140.96(4) 7_556 7_546 ?
Ca1 Ge1 Eu2 74.21(2) 7_546 7_546 ?
Eu1 Ge1 Eu2 74.21(2) 7_546 7_546 ?
Ge1 Ge1 Ca2 69.08(3) 5_556 7_546 ?
In1 Ge1 Ca2 133.296(17) . 7_546 ?
In2 Ge1 Ca2 69.50(2) 1_556 7_546 ?
Ca1 Ge1 Ca2 140.96(4) 7_556 7_546 ?
Eu1 Ge1 Ca2 140.96(4) 7_556 7_546 ?
Ca1 Ge1 Ca2 74.21(2) 7_546 7_546 ?
Eu1 Ge1 Ca2 74.21(2) 7_546 7_546 ?
Eu2 Ge1 Ca2 0.00(3) 7_546 7_546 ?
Ge1 Ge1 Eu2 69.08(3) 5_556 7_556 ?
In1 Ge1 Eu2 133.296(17) . 7_556 ?
In2 Ge1 Eu2 69.50(2) 1_556 7_556 ?
Ca1 Ge1 Eu2 74.21(2) 7_556 7_556 ?
Eu1 Ge1 Eu2 74.21(2) 7_556 7_556 ?
Ca1 Ge1 Eu2 140.96(4) 7_546 7_556 ?
Eu1 Ge1 Eu2 140.96(4) 7_546 7_556 ?
Eu2 Ge1 Eu2 91.80(3) 7_546 7_556 ?
Ca2 Ge1 Eu2 91.80(3) 7_546 7_556 ?
Ge1 Ge1 Ca2 69.08(3) 5_556 7_556 ?
In1 Ge1 Ca2 133.296(17) . 7_556 ?
In2 Ge1 Ca2 69.50(2) 1_556 7_556 ?
Ca1 Ge1 Ca2 74.21(2) 7_556 7_556 ?
Eu1 Ge1 Ca2 74.21(2) 7_556 7_556 ?
Ca1 Ge1 Ca2 140.96(4) 7_546 7_556 ?
Eu1 Ge1 Ca2 140.96(4) 7_546 7_556 ?
Eu2 Ge1 Ca2 91.80(3) 7_546 7_556 ?
Ca2 Ge1 Ca2 91.80(3) 7_546 7_556 ?
Eu2 Ge1 Ca2 0.000(15) 7_556 7_556 ?
Ge1 Ge1 Ca2 64.38(3) 5_556 3_445 ?
In1 Ge1 Ca2 67.51(2) . 3_445 ?
In2 Ge1 Ca2 135.542(16) 1_556 3_445 ?
Ca1 Ge1 Ca2 142.51(4) 7_556 3_445 ?
Eu1 Ge1 Ca2 142.51(4) 7_556 3_445 ?
Ca1 Ge1 Ca2 77.34(3) 7_546 3_445 ?
Eu1 Ge1 Ca2 77.34(3) 7_546 3_445 ?
Eu2 Ge1 Ca2 72.07(2) 7_546 3_445 ?
Ca2 Ge1 Ca2 72.07(2) 7_546 3_445 ?
Eu2 Ge1 Ca2 133.46(3) 7_556 3_445 ?
Ca2 Ge1 Ca2 133.46(3) 7_556 3_445 ?
In1 Ge2 In1 107.35(4) 7_556 7_546 ?
In1 Ge2 In1 73.57(2) 7_556 . ?
In1 Ge2 In1 73.57(2) 7_546 . ?
In1 Ge2 Eu1 148.10(4) 7_556 7_545 ?
In1 Ge2 Eu1 71.86(2) 7_546 7_545 ?
In1 Ge2 Eu1 132.67(2) . 7_545 ?
In1 Ge2 Ca1 148.10(4) 7_556 7_545 ?
In1 Ge2 Ca1 71.86(2) 7_546 7_545 ?
In1 Ge2 Ca1 132.67(2) . 7_545 ?
Eu1 Ge2 Ca1 0.00(4) 7_545 7_545 ?
In1 Ge2 Eu1 71.86(2) 7_556 7 ?
In1 Ge2 Eu1 148.10(4) 7_546 7 ?
In1 Ge2 Eu1 132.67(2) . 7 ?
Eu1 Ge2 Eu1 92.14(4) 7_545 7 ?
Ca1 Ge2 Eu1 92.14(4) 7_545 7 ?
In1 Ge2 Ca1 71.86(2) 7_556 7 ?
In1 Ge2 Ca1 148.10(4) 7_546 7 ?
In1 Ge2 Ca1 132.67(2) . 7 ?
Eu1 Ge2 Ca1 92.14(4) 7_545 7 ?
Ca1 Ge2 Ca1 92.14(4) 7_545 7 ?
Eu1 Ge2 Ca1 0.00(4) 7 7 ?
In1 Ge2 Ca1 72.07(2) 7_556 . ?
In1 Ge2 Ca1 72.07(2) 7_546 . ?
In1 Ge2 Ca1 120.18(4) . . ?
Eu1 Ge2 Ca1 77.72(3) 7_545 . ?
Ca1 Ge2 Ca1 77.72(3) 7_545 . ?
Eu1 Ge2 Ca1 77.72(3) 7 . ?
Ca1 Ge2 Ca1 77.72(3) 7 . ?
In1 Ge2 Ca2 138.07(4) 7_556 3_445 ?
In1 Ge2 Ca2 69.38(2) 7_546 3_445 ?
In1 Ge2 Ca2 65.36(2) . 3_445 ?
Eu1 Ge2 Ca2 72.74(2) 7_545 3_445 ?
Ca1 Ge2 Ca2 72.74(2) 7_545 3_445 ?
Eu1 Ge2 Ca2 133.10(4) 7 3_445 ?
Ca1 Ge2 Ca2 133.10(4) 7 3_445 ?
Ca1 Ge2 Ca2 136.942(15) . 3_445 ?
In1 Ge2 Eu2 138.07(4) 7_556 3_445 ?
In1 Ge2 Eu2 69.38(2) 7_546 3_445 ?
In1 Ge2 Eu2 65.36(2) . 3_445 ?
Eu1 Ge2 Eu2 72.74(2) 7_545 3_445 ?
Ca1 Ge2 Eu2 72.74(2) 7_545 3_445 ?
Eu1 Ge2 Eu2 133.10(4) 7 3_445 ?
Ca1 Ge2 Eu2 133.10(4) 7 3_445 ?
Ca1 Ge2 Eu2 136.942(15) . 3_445 ?
Ca2 Ge2 Eu2 0.000(14) 3_445 3_445 ?
In1 Ge2 Eu2 69.38(2) 7_556 3_455 ?
In1 Ge2 Eu2 138.07(4) 7_546 3_455 ?
In1 Ge2 Eu2 65.36(2) . 3_455 ?
Eu1 Ge2 Eu2 133.10(4) 7_545 3_455 ?
Ca1 Ge2 Eu2 133.10(4) 7_545 3_455 ?
Eu1 Ge2 Eu2 72.74(2) 7 3_455 ?
Ca1 Ge2 Eu2 72.74(2) 7 3_455 ?
Ca1 Ge2 Eu2 136.942(15) . 3_455 ?
Ca2 Ge2 Eu2 85.74(3) 3_445 3_455 ?
Eu2 Ge2 Eu2 85.74(3) 3_445 3_455 ?

loop_
_geom_bond_atom_site_label_1
_geom_bond_atom_site_label_2
_geom_bond_distance
_geom_bond_site_symmetry_2
_geom_bond_publ_flag
Ca1 Ge1 3.1136(10) 7_556 ?
Ca1 Ge1 3.1136(10) 7_546 ?
Ca1 Ge2 3.1575(10) 7_545 ?
Ca1 Ge2 3.1575(10) 7 ?
Ca1 Ge2 3.2587(14) . ?
Ca1 In1 3.5193(13) 1_554 ?
Ca1 In2 3.5594(9) 3 ?
Ca1 In2 3.5594(9) 3_545 ?
Ca1 In1 3.5948(10) 7_556 ?
Ca1 In1 3.5948(10) 7_546 ?
Ca1 Ca2 3.7887(13) . ?
Ca2 Ge1 3.1664(9) 7_546 ?
Ca2 Ge1 3.1664(9) 7_556 ?
Ca2 Ge1 3.2801(9) 3 ?
Ca2 Ge1 3.2801(9) 3_545 ?
Ca2 Ge2 3.3424(9) 3 ?
Ca2 Ge2 3.3424(9) 3_545 ?
Ca2 In1 3.3904(8) 3 ?
Ca2 In1 3.3904(8) 3_545 ?
Ca2 In2 3.5055(7) 3_545 ?
Ca2 In2 3.5055(7) 3 ?
Ca2 In1 3.5344(11) 5_656 ?
In1 Ge1 2.7747(12) . ?
In1 Ge2 2.8225(8) 7_556 ?
In1 Ge2 2.8225(8) 7_546 ?
In1 Ge2 2.8984(13) . ?
In1 Eu2 3.3904(8) 3_445 ?
In1 Ca2 3.3904(8) 3_445 ?
In1 Eu2 3.3904(8) 3_455 ?
In1 Ca2 3.3904(8) 3_455 ?
In1 Ca1 3.5193(13) 1_556 ?
In1 Eu1 3.5193(13) 1_556 ?
In1 Eu2 3.5344(11) 5_656 ?
In1 Ca2 3.5344(11) 5_656 ?
In2 Ge1 2.9780(11) 5_556 ?
In2 Ge1 2.9780(11) 1_554 ?
In2 Eu2 3.5055(7) 7_545 ?
In2 Eu2 3.5055(7) 3_455 ?
In2 Ca2 3.5055(7) 7_545 ?
In2 Ca2 3.5055(7) 3_455 ?
In2 Eu2 3.5055(7) 7 ?
In2 Eu2 3.5055(7) 3_445 ?
In2 Ca2 3.5055(7) 7 ?
In2 Ca2 3.5055(7) 3_445 ?
In2 Ca1 3.5594(9) 3_445 ?
In2 Eu1 3.5594(9) 3_445 ?
Ge1 Ge1 2.5487(19) 5_556 ?
Ge1 In2 2.9780(11) 1_556 ?
Ge1 Ca1 3.1136(10) 7_556 ?
Ge1 Eu1 3.1136(10) 7_556 ?
Ge1 Ca1 3.1136(10) 7_546 ?
Ge1 Eu1 3.1136(10) 7_546 ?
Ge1 Eu2 3.1664(9) 7_546 ?
Ge1 Ca2 3.1664(9) 7_546 ?
Ge1 Eu2 3.1664(9) 7_556 ?
Ge1 Ca2 3.1664(9) 7_556 ?
Ge1 Ca2 3.2801(9) 3_445 ?
Ge2 In1 2.8225(8) 7_556 ?
Ge2 In1 2.8225(8) 7_546 ?
Ge2 Eu1 3.1575(10) 7_545 ?
Ge2 Ca1 3.1575(10) 7_545 ?
Ge2 Eu1 3.1575(10) 7 ?
Ge2 Ca1 3.1575(10) 7 ?
Ge2 Ca2 3.3424(9) 3_445 ?
Ge2 Eu2 3.3424(9) 3_445 ?
Ge2 Eu2 3.3424(9) 3_455 ?
